data_2012260
loop_
_publ_author_name
'Boer, D. Roeland'
'Kooijman, Huub'
'Groen, Marinus'
'van der Louw, Jaap'
'Kelder, Jan'
'Kroon, Jan'

_publ_section_title
;
 Conformational comparison of five follicular fluid meiosis-activating
 sterol-related active and inactive compounds
;
_journal_issue 10
_journal_name_full 'Acta Crystallographica Section C'
_journal_page_first 1177
_journal_page_last 1181
_journal_paper_doi 10.1107/S0108270101010010
_journal_volume 57
_journal_year 2001
_chemical_formula_iupac 'C31 H44 O1'
_chemical_formula_moiety 'C31 H44 O1'
_chemical_formula_sum 'C31 H44 O'
_chemical_formula_weight 432.66
_chemical_name_systematic
;
4,4-dimethyl-23-phenyl-24-nor-5\a-cholane-8,14-dien-3\b-ol
;
_space_group_IT_number 4
_symmetry_cell_setting monoclinic
_symmetry_space_group_name_Hall 'P 2yb'
_symmetry_space_group_name_H-M 'P 1 21 1'
_cell_angle_alpha 90
_cell_angle_beta 93.28(4)
_cell_angle_gamma 90
_cell_formula_units_Z 4
_cell_length_a 7.271(3)
_cell_length_b 9.733(5)
_cell_length_c 35.98(2)
_cell_measurement_reflns_used 114
_cell_measurement_temperature 150
_cell_measurement_theta_max 16.8
_cell_measurement_theta_min 3.1
_cell_volume 2542(2)
_computing_cell_refinement 'DiRaX (Duisenberg, 1992)'
_computing_data_collection 'COLLECT (Nonius, 1998)'
_computing_data_reduction 'EVAL14 (Duisenberg, 1998)'
_computing_molecular_graphics 'PLATON (Spek, 2001)'
_computing_publication_material PLATON
_computing_structure_refinement 'SHELXL97 (Sheldrick, 1997)'
_computing_structure_solution 'SHELXS97 (Sheldrick, 1997)'
_diffrn_ambient_temperature 293
_diffrn_detector_area_resol_mean 18.4
_diffrn_measured_fraction_theta_full .99
_diffrn_measured_fraction_theta_max .99
_diffrn_measurement_device_type 'Enraf-Nonius \k-CCD'
_diffrn_measurement_method '\f and \w scans with \k offsets'
_diffrn_radiation_monochromator graphite
_diffrn_radiation_source 'fine-focus sealed tube'
_diffrn_radiation_type MoK\a
_diffrn_radiation_wavelength .71073
_diffrn_reflns_av_R_equivalents .0477
_diffrn_reflns_av_sigmaI/netI .0323
_diffrn_reflns_limit_h_max 8
_diffrn_reflns_limit_h_min -8
_diffrn_reflns_limit_k_max 9
_diffrn_reflns_limit_k_min -11
_diffrn_reflns_limit_l_max 41
_diffrn_reflns_limit_l_min -43
_diffrn_reflns_number 15221
_diffrn_reflns_reduction_process
;
  ?
;
_diffrn_reflns_theta_full 25.25
_diffrn_reflns_theta_max 25.25
_diffrn_reflns_theta_min 1.13
_exptl_absorpt_coefficient_mu .066
_exptl_absorpt_correction_type none
_exptl_crystal_colour colourless
_exptl_crystal_density_diffrn 1.130
_exptl_crystal_density_method none
_exptl_crystal_description block
_exptl_crystal_F_000 952
_exptl_crystal_size_max .3
_exptl_crystal_size_mid .3
_exptl_crystal_size_min .3
_refine_diff_density_max .18
_refine_diff_density_min -.14
_refine_ls_extinction_method none
_refine_ls_goodness_of_fit_ref 1.097
_refine_ls_hydrogen_treatment constr
_refine_ls_matrix_type full
_refine_ls_number_parameters 590
_refine_ls_number_reflns 4842
_refine_ls_number_restraints 1
_refine_ls_restrained_S_all 1.097
_refine_ls_R_factor_all .0496
_refine_ls_R_factor_gt .0443
_refine_ls_shift/su_max .001
_refine_ls_shift/su_mean .000
_refine_ls_structure_factor_coef Fsqd
_refine_ls_weighting_details 'w = 1/[\s^2^(F~o~^2^)+(0.0516P)^2^+0.49P] where P = (F~o~^2^+2F~c~^2^)/3'
_refine_ls_weighting_scheme calc
_refine_ls_wR_factor_ref .1156
_reflns_number_gt 4455
_reflns_number_total 4842
_reflns_threshold_expression I>2\s(I)
_cod_data_source_file gg1052.cif
_cod_data_source_block II
_cod_depositor_comments
;
The following automatic conversions were performed:
'_symmetry_cell_setting' value 'Monoclinic' changed to 'monoclinic'
according to '/home/saulius/struct/CIF-dictionaries/cif_core.dic'
dictionary named 'cif_core.dic' version 2.4.1 from 2010-06-29.

Automatic conversion script
Id: cif_fix_enum 1527 2010-12-29 10:47:43Z saulius 

The following automatic conversions were performed:

'_symmetry_cell_setting' value 'Monoclinic' changed to 'monoclinic'
according to /home/saulius/struct/CIF-dictionaries/cif_core.dic
dictionary named 'cif_core.dic' version 2.4.1 from 2010-06-29.

Automatic conversion script
Id: cif_fix_values 1715 2011-07-08 13:25:40Z adriana 
;
_cod_original_sg_symbol_Hall 'P 2y1'
_cod_original_sg_symbol_H-M 'P 21'
_cod_original_formula_sum 'C31 H44 O1'
_cod_database_code 2012260
_cod_database_fobs_code 2012260

loop_
_symmetry_equiv_pos_as_xyz
x,y,z
-x,1/2+y,-z

loop_
_atom_site_aniso_label
_atom_site_aniso_U_11
_atom_site_aniso_U_22
_atom_site_aniso_U_33
_atom_site_aniso_U_12
_atom_site_aniso_U_13
_atom_site_aniso_U_23
O3 .0669(13) .0787(16) .0469(11) -.0020(12) .0079(9) .0171(11)
C1 .0388(13) .0593(18) .0478(14) -.0141(13) .0008(11) .0069(14)
C2 .0470(14) .069(2) .0523(15) -.0164(15) .0054(12) .0103(15)
C3 .0526(15) .0521(17) .0420(13) .0007(14) .0068(11) .0042(13)
C4 .0384(13) .0532(16) .0430(14) .0009(12) .0031(10) -.0006(12)
C5 .0333(12) .0413(14) .0455(13) -.0016(11) .0021(10) -.0020(11)
C6 .0389(13) .0533(17) .0611(17) -.0087(13) -.0054(12) .0016(14)
C7 .0343(13) .065(2) .0634(18) -.0119(14) -.0010(12) .0146(15)
C8 .0275(11) .0451(14) .0543(15) -.0002(11) .0047(10) .0088(12)
C9 .0304(12) .0460(15) .0502(14) -.0005(11) .0030(10) .0040(12)
C10 .0309(11) .0459(15) .0466(14) -.0015(11) .0049(10) .0015(12)
C11 .0297(12) .074(2) .0540(16) -.0091(13) .0016(11) .0168(15)
C12 .0346(13) .0575(18) .0537(16) -.0074(13) -.0025(11) .0124(14)
C13 .0329(12) .0480(15) .0486(14) .0008(12) .0048(10) .0111(12)
C14 .0308(12) .0547(17) .0595(16) -.0027(12) .0045(11) .0131(14)
C15 .0357(14) .102(3) .0628(18) -.0095(17) .0043(12) .0212(19)
C16 .0448(15) .105(3) .0624(19) -.0066(18) .0084(13) .023(2)
C17 .0432(14) .0562(18) .0505(15) .0030(13) .0062(11) .0118(14)
C18 .0595(18) .0573(19) .0629(18) .0089(15) .0024(14) .0066(15)
C19 .0503(16) .065(2) .0661(18) .0127(15) .0066(13) -.0027(16)
C20 .0540(16) .0510(17) .0516(15) .0033(14) .0024(12) .0137(13)
C21 .0527(17) .096(3) .0649(19) -.0032(19) -.0084(14) .025(2)
C22 .074(2) .0555(19) .0529(17) .0030(16) .0042(14) .0188(15)
C23 .128(3) .062(2) .061(2) .011(2) .016(2) .0143(18)
C24 .112(3) .0483(19) .061(2) .007(2) .012(2) .0102(16)
C25 .141(4) .081(3) .076(3) -.002(3) -.007(3) .008(2)
C26 .216(7) .079(3) .074(3) -.011(4) -.023(4) -.001(3)
C27 .241(8) .059(3) .073(3) .013(4) .040(4) -.002(2)
C28 .174(5) .055(3) .104(4) .021(3) .053(4) .013(3)
C29 .126(4) .052(2) .088(3) .016(2) .019(3) .0107(19)
C41 .072(2) .069(2) .0515(17) -.0028(18) -.0019(14) -.0132(16)
C42 .0441(15) .085(2) .0615(18) .0034(16) -.0050(13) .0214(18)
O3A .0744(14) .0662(14) .0445(10) -.0043(12) .0061(9) -.0050(10)
C1A .0396(13) .0547(17) .0504(15) .0098(13) .0032(11) .0021(13)
C2A .0474(15) .0603(19) .0509(15) .0101(14) .0102(12) -.0022(14)
C3A .0573(16) .0477(16) .0425(14) -.0047(14) .0058(12) .0030(12)
C4A .0429(13) .0500(16) .0426(13) -.0028(12) .0004(11) .0062(12)
C5A .0320(12) .0437(14) .0446(13) -.0022(11) .0013(10) .0082(11)
C6A .0376(13) .0590(18) .0524(15) .0119(13) -.0024(11) .0078(14)
C7A .0340(12) .067(2) .0518(15) .0111(14) .0008(11) .0039(15)
C8A .0299(11) .0370(13) .0483(13) .0037(10) .0016(9) .0030(11)
C9A .0296(11) .0400(14) .0474(13) .0019(10) .0006(10) .0036(11)
C10A .0311(12) .0432(15) .0444(13) .0007(11) .0023(10) .0049(11)
C11A .0351(13) .0676(19) .0481(15) .0145(13) .0001(11) -.0019(14)
C12A .0329(12) .0476(15) .0482(14) .0061(12) -.0034(10) -.0003(12)
C13A .0320(11) .0364(14) .0440(13) -.0030(10) .0029(9) .0008(11)
C14A .0329(11) .0355(13) .0475(13) .0022(10) .0017(10) .0022(11)
C15A .0334(13) .071(2) .0541(15) .0076(14) .0041(11) -.0014(15)
C16A .0436(14) .077(2) .0550(16) .0110(15) .0092(12) -.0001(16)
C17A .0394(12) .0388(14) .0476(14) -.0026(11) .0044(10) -.0018(12)
C18A .0561(17) .0454(16) .0639(18) -.0129(14) .0054(14) .0015(14)
C19A .0491(15) .0549(18) .0603(17) -.0112(14) .0020(13) .0064(14)
C20A .0536(15) .0465(16) .0503(15) -.0022(13) .0014(12) -.0070(13)
C21A .0555(17) .098(3) .0584(18) .001(2) -.0112(13) -.015(2)
C22A .0734(19) .0481(17) .0509(16) .0046(16) .0056(14) -.0082(14)
C23A .110(3) .0511(19) .061(2) .003(2) .0236(19) -.0051(16)
C24A .075(2) .0412(16) .0534(16) .0016(15) .0052(14) -.0018(13)
C25A .076(2) .058(2) .100(3) -.0058(19) -.005(2) -.001(2)
C26A .085(3) .062(3) .182(6) -.008(2) .057(3) -.003(3)
C27A .173(6) .066(3) .099(4) -.018(4) .062(4) -.006(3)
C28A .169(5) .078(3) .056(2) -.015(3) .000(3) .000(2)
C29A .085(2) .073(2) .066(2) -.008(2) -.0059(18) .0031(19)
C41A .0502(16) .086(3) .0545(17) -.0070(17) -.0076(13) -.0014(17)
C42A .0681(18) .0582(19) .0472(15) .0044(16) .0058(13) .0156(14)

loop_
_atom_site_label
_atom_site_fract_x
_atom_site_fract_y
_atom_site_fract_z
_atom_site_U_iso_or_equiv
_atom_site_thermal_displace_type
_atom_site_calc_flag
_atom_site_refinement_flags
_atom_site_occupancy
_atom_site_type_symbol
O3 .4419(3) -.1397(3) .23703(5) .0640(8) Uani . . 1.000 O
C1 .2140(4) -.0281(3) .14635(7) .0487(9) Uani . . 1.000 C
C2 .2343(4) -.0734(4) .18678(8) .0560(10) Uani . . 1.000 C
C3 .4343(4) -.0923(3) .19911(7) .0487(9) Uani . . 1.000 C
C4 .5510(4) .0347(3) .19464(7) .0448(8) Uani . . 1.000 C
C5 .5192(3) .0820(3) .15372(7) .0400(8) Uani . . 1.000 C
C6 .6363(4) .2022(3) .14302(8) .0514(9) Uani . . 1.000 C
C7 .6471(4) .2054(4) .10097(8) .0544(10) Uani . . 1.000 C
C8 .4655(3) .1839(3) .08056(7) .0422(8) Uani . . 1.000 C
C9 .3178(3) .1352(3) .09692(7) .0422(8) Uani . . 1.000 C
C10 .3181(3) .1045(3) .13883(7) .0410(8) Uani . . 1.000 C
C11 .1357(3) .1184(4) .07482(8) .0526(9) Uani . . 1.000 C
C12 .1490(4) .1172(3) .03286(8) .0488(9) Uani . . 1.000 C
C13 .2719(3) .2313(3) .01960(7) .0431(8) Uani . . 1.000 C
C14 .4551(3) .2179(3) .04082(8) .0483(9) Uani . . 1.000 C
C15 .5912(4) .2465(4) .01906(9) .0668(13) Uani . . 1.000 C
C16 .5235(4) .2724(5) -.02041(9) .0705(13) Uani . . 1.000 C
C17 .3264(4) .2176(3) -.02139(8) .0498(9) Uani . . 1.000 C
C18 .1935(4) .3714(4) .02795(9) .0599(11) Uani . . 1.000 C
C19 .2190(4) .2239(4) .15672(9) .0603(10) Uani . . 1.000 C
C20 .2027(4) .2782(3) -.05264(8) .0522(9) Uani . . 1.000 C
C21 .0067(4) .2253(5) -.05316(9) .0717(13) Uani . . 1.000 C
C22 .2811(5) .2560(4) -.09097(8) .0608(11) Uani . . 1.000 C
C23 .3109(7) .1080(4) -.10151(10) .0833(14) Uani . . 1.000 C
C24 .3519(6) .0896(4) -.14184(10) .0735(14) Uani . . 1.000 C
C25 .2123(8) .0891(5) -.16871(12) .0998(19) Uani . . 1.000 C
C26 .2428(11) .0731(6) -.20606(14) .124(3) Uani . . 1.000 C
C27 .4148(13) .0544(5) -.21632(15) .123(3) Uani . . 1.000 C
C28 .5584(10) .0551(5) -.19076(16) .109(2) Uani . . 1.000 C
C29 .5260(7) .0723(4) -.15284(13) .0882(18) Uani . . 1.000 C
C41 .5106(5) .1416(4) .22411(9) .0644(11) Uani . . 1.000 C
C42 .7521(4) -.0081(4) .20070(9) .0638(10) Uani . . 1.000 C
O3A .1669(3) .6827(2) .26651(5) .0616(7) Uani . . 1.000 O
C1A .3386(4) .7326(3) .36674(8) .0482(9) Uani . . 1.000 C
C2A .3449(4) .7170(4) .32460(8) .0526(9) Uani . . 1.000 C
C3A .1562(4) .7028(3) .30580(7) .0491(9) Uani . . 1.000 C
C4A .0278(4) .8215(3) .31419(7) .0452(8) Uani . . 1.000 C
C5A .0316(3) .8400(3) .35743(7) .0401(8) Uani . . 1.000 C
C6A -.0964(3) .9501(3) .37008(7) .0499(9) Uani . . 1.000 C
C7A -.1294(3) .9338(4) .41110(7) .0510(9) Uani . . 1.000 C
C8A .0435(3) .9024(3) .43461(7) .0384(7) Uani . . 1.000 C
C9A .1981(3) .8586(3) .42008(7) .0391(7) Uani . . 1.000 C
C10A .2238(3) .8548(3) .37805(7) .0396(8) Uani . . 1.000 C
C11A .3655(3) .8234(4) .44503(7) .0504(9) Uani . . 1.000 C
C12A .3338(3) .8170(3) .48651(7) .0431(8) Uani . . 1.000 C
C13A .2109(3) .9315(3) .49880(7) .0374(7) Uani . . 1.000 C
C14A .0347(3) .9239(3) .47466(7) .0387(7) Uani . . 1.000 C
C15A -.1096(3) .9484(4) .49461(8) .0528(9) Uani . . 1.000 C
C16A -.0561(4) .9696(4) .53499(8) .0583(10) Uani . . 1.000 C
C17A .1403(3) .9144(3) .53869(7) .0419(8) Uani . . 1.000 C
C18A .2982(4) 1.0706(3) .49311(9) .0551(10) Uani . . 1.000 C
C19A .3262(4) .9863(3) .36920(8) .0548(10) Uani . . 1.000 C
C20A .2570(4) .9743(3) .57156(7) .0502(9) Uani . . 1.000 C
C21A .4473(4) .9107(5) .57579(9) .0712(13) Uani . . 1.000 C
C22A .1607(4) .9666(3) .60830(8) .0574(10) Uani . . 1.000 C
C23A .1224(6) .8240(4) .62204(10) .0733(14) Uani . . 1.000 C
C24A .0272(5) .8254(3) .65823(8) .0565(10) Uani . . 1.000 C
C25A -.1577(5) .8323(4) .65900(12) .0784(14) Uani . . 1.000 C
C26A -.2409(7) .8366(5) .6934(2) .108(2) Uani . . 1.000 C
C27A -.1358(11) .8354(5) .72547(16) .111(3) Uani . . 1.000 C
C28A .0437(9) .8281(5) .72503(11) .101(2) Uani . . 1.000 C
C29A .1270(6) .8220(4) .69200(10) .0751(12) Uani . . 1.000 C
C41A -.1667(4) .7783(4) .30068(9) .0640(13) Uani . . 1.000 C
C42A .0758(4) .9500(4) .29286(8) .0577(10) Uani . . 1.000 C
H1A .08440 -.01480 .13940 .0580 Uiso calc R 1.000 H
H1B .25930 -.10060 .13080 .0580 Uiso calc R 1.000 H
H2A .17980 -.00490 .20230 .0670 Uiso calc R 1.000 H
H2B .16900 -.15920 .18970 .0670 Uiso calc R 1.000 H
H3 .48420 -.16520 .18380 .0590 Uiso calc R 1.000 H
H5 .56280 .00500 .13900 .0480 Uiso calc R 1.000 H
H6A .75910 .19340 .15480 .0620 Uiso calc R 1.000 H
H6B .58280 .28710 .15150 .0620 Uiso calc R 1.000 H
H7A .69650 .29350 .09380 .0650 Uiso calc R 1.000 H
H7B .73160 .13460 .09370 .0650 Uiso calc R 1.000 H
H11A .05460 .19270 .08130 .0630 Uiso calc R 1.000 H
H11B .07940 .03300 .08220 .0630 Uiso calc R 1.000 H
H12A .02660 .12740 .02100 .0590 Uiso calc R 1.000 H
H12B .19750 .02920 .02540 .0590 Uiso calc R 1.000 H
H15 .71460 .25000 .02740 .0800 Uiso calc R 1.000 H
H16A .59680 .22300 -.03770 .0850 Uiso calc R 1.000 H
H16B .52560 .36960 -.02630 .0850 Uiso calc R 1.000 H
H17 .33430 .11890 -.02650 .0600 Uiso calc R 1.000 H
H18A .26860 .44140 .01770 .0900 Uiso calc R 1.000 H
H18B .19200 .38360 .05440 .0900 Uiso calc R 1.000 H
H18C .07010 .37810 .01710 .0900 Uiso calc R 1.000 H
H19A .10210 .23890 .14360 .0910 Uiso calc R 1.000 H
H19B .29260 .30550 .15560 .0910 Uiso calc R 1.000 H
H19C .20000 .20230 .18220 .0910 Uiso calc R 1.000 H
H20 .19780 .37760 -.04850 .0630 Uiso calc R 1.000 H
H21A -.05170 .25880 -.03170 .1070 Uiso calc R 1.000 H
H21B .00770 .12660 -.05280 .1070 Uiso calc R 1.000 H
H21C -.06020 .25680 -.07530 .1070 Uiso calc R 1.000 H
H22A .19770 .29760 -.10970 .0730 Uiso calc R 1.000 H
H22B .39790 .30400 -.09140 .0730 Uiso calc R 1.000 H
H23A .20150 .05570 -.09650 .1000 Uiso calc R 1.000 H
H23B .41260 .07120 -.08600 .1000 Uiso calc R 1.000 H
H25 .09200 .10000 -.16170 .1200 Uiso calc R 1.000 H
H26 .14480 .07530 -.22380 .1490 Uiso calc R 1.000 H
H27 .43580 .04070 -.24130 .1480 Uiso calc R 1.000 H
H28 .67790 .04430 -.19820 .1310 Uiso calc R 1.000 H
H29 .62460 .07190 -.13520 .1060 Uiso calc R 1.000 H
H31A .39020 -.07080 .25250 .0960 Uiso . R .500 H
H31C .37240 -.22320 .23860 .0960 Uiso . R .500 H
H41A .56260 .11210 .24790 .0960 Uiso calc R 1.000 H
H41B .37970 .15200 .22530 .0960 Uiso calc R 1.000 H
H41C .56390 .22800 .21770 .0960 Uiso calc R 1.000 H
H42A .78390 -.06900 .18110 .0960 Uiso calc R 1.000 H
H42B .76980 -.05430 .22420 .0960 Uiso calc R 1.000 H
H42C .82920 .07190 .20060 .0960 Uiso calc R 1.000 H
H1C .28790 .64940 .37690 .0580 Uiso calc R 1.000 H
H1D .46330 .74320 .37750 .0580 Uiso calc R 1.000 H
H2C .40520 .79670 .31460 .0630 Uiso calc R 1.000 H
H2D .41740 .63670 .31920 .0630 Uiso calc R 1.000 H
H3A .10170 .61930 .31570 .0590 Uiso calc R 1.000 H
H5A -.01830 .75390 .36680 .0480 Uiso calc R 1.000 H
H11C .46030 .89110 .44120 .0600 Uiso calc R 1.000 H
H11D .41210 .73500 .43740 .0600 Uiso calc R 1.000 H
H12C .27830 .72940 .49210 .0520 Uiso calc R 1.000 H
H12D .45170 .82260 .50050 .0520 Uiso calc R 1.000 H
H15A -.23030 .95210 .48460 .0630 Uiso calc R 1.000 H
H16C -.13630 .91850 .55060 .0700 Uiso calc R 1.000 H
H16D -.06010 1.06610 .54160 .0700 Uiso calc R 1.000 H
H17A .13090 .81550 .54320 .0500 Uiso calc R 1.000 H
H18D .31490 1.08430 .46710 .0830 Uiso calc R 1.000 H
H18E .41560 1.07440 .50670 .0830 Uiso calc R 1.000 H
H18F .21950 1.14120 .50190 .0830 Uiso calc R 1.000 H
H19D .36220 .98300 .34400 .0820 Uiso calc R 1.000 H
H19E .43390 .99470 .38580 .0820 Uiso calc R 1.000 H
H19F .24710 1.06390 .37230 .0820 Uiso calc R 1.000 H
H20A .27440 1.07200 .56620 .0600 Uiso calc R 1.000 H
H21D .51410 .93150 .55420 .1070 Uiso calc R 1.000 H
H21E .43620 .81290 .57830 .1070 Uiso calc R 1.000 H
H21F .51220 .94740 .59760 .1070 Uiso calc R 1.000 H
H22C .23650 1.01400 .62730 .0690 Uiso calc R 1.000 H
H22D .04480 1.01570 .60530 .0690 Uiso calc R 1.000 H
H23C .23770 .77430 .62550 .0880 Uiso calc R 1.000 H
H23D .04570 .77580 .60330 .0880 Uiso calc R 1.000 H
H25A -.23030 .83430 .63690 .0940 Uiso calc R 1.000 H
H26A -.36850 .84020 .69390 .1300 Uiso calc R 1.000 H
H27A -.19130 .83970 .74810 .1330 Uiso calc R 1.000 H
H28A .11500 .82710 .74730 .1210 Uiso calc R 1.000 H
H29A .25460 .81530 .69230 .0900 Uiso calc R 1.000 H
H32A .23980 .75460 .25650 .0920 Uiso . R .500 H
H32C .22300 .59540 .26200 .0920 Uiso . R .500 H
H41D -.16490 .74310 .27580 .0960 Uiso calc R 1.000 H
H41E -.24730 .85640 .30100 .0960 Uiso calc R 1.000 H
H41F -.21010 .70830 .31680 .0960 Uiso calc R 1.000 H
H42D .00970 1.02700 .30210 .0870 Uiso calc R 1.000 H
H42E .04220 .93740 .26690 .0870 Uiso calc R 1.000 H
H42F .20580 .96690 .29610 .0870 Uiso calc R 1.000 H
H61A -.21290 .94450 .35560 .0600 Uiso calc R 1.000 H
H62A -.04320 1.03970 .36580 .0600 Uiso calc R 1.000 H
H71A -.18330 1.01780 .42010 .0610 Uiso calc R 1.000 H
H72A -.21750 .86020 .41400 .0610 Uiso calc R 1.000 H

loop_
_atom_type_symbol
_atom_type_description
_atom_type_scat_dispersion_real
_atom_type_scat_dispersion_imag
_atom_type_scat_source
O O .0106 .0060 'International Tables Vol C Tables 4.2.6.8 and 6.1.1.4'
H H .0000 .0000 'International Tables Vol C Tables 4.2.6.8 and 6.1.1.4'
C C .0033 .0016 'International Tables Vol C Tables 4.2.6.8 and 6.1.1.4'

loop_
_geom_angle_atom_site_label_1
_geom_angle_atom_site_label_2
_geom_angle_atom_site_label_3
_geom_angle
_geom_angle_publ_flag
H31A O3 H31C 109.37 no
C3 O3 H31A 109.28 no
C3 O3 H31C 109.60 no
H32A O3A H32C 109.42 no
C3A O3A H32C 109.57 no
C3A O3A H32A 109.43 no
C2 C1 C10 113.1(2) no
C1 C2 C3 110.9(2) no
O3 C3 C4 111.8(2) no
O3 C3 C2 107.6(2) no
C2 C3 C4 114.0(3) no
C5 C4 C42 107.9(2) no
C3 C4 C5 106.9(2) no
C41 C4 C42 108.0(3) no
C5 C4 C41 115.7(2) no
C3 C4 C42 107.5(3) no
C3 C4 C41 110.6(2) no
C4 C5 C6 114.7(2) no
C6 C5 C10 109.8(2) no
C4 C5 C10 117.3(2) no
C5 C6 C7 109.4(2) no
C6 C7 C8 113.2(2) no
C9 C8 C14 120.7(2) no
C7 C8 C14 116.4(2) no
C7 C8 C9 122.9(2) no
C8 C9 C11 120.4(2) no
C8 C9 C10 122.9(2) no
C10 C9 C11 116.5(2) no
C1 C10 C19 108.5(2) no
C5 C10 C9 108.43(19) no
C9 C10 C19 106.9(2) no
C5 C10 C19 114.9(2) no
C1 C10 C9 111.4(2) no
C1 C10 C5 106.7(2) no
C9 C11 C12 114.8(2) no
C11 C12 C13 112.3(2) no
C14 C13 C17 102.0(2) no
C14 C13 C18 108.1(2) no
C12 C13 C18 111.2(2) no
C12 C13 C14 107.3(2) no
C17 C13 C18 112.6(2) no
C12 C13 C17 114.9(2) no
C8 C14 C13 120.7(2) no
C8 C14 C15 128.7(2) no
C13 C14 C15 110.6(3) no
C14 C15 C16 112.3(3) no
C15 C16 C17 102.7(3) no
C13 C17 C16 103.8(2) no
C13 C17 C20 119.8(2) no
C16 C17 C20 113.4(3) no
C17 C20 C22 112.0(3) no
C17 C20 C21 113.2(3) no
C21 C20 C22 109.8(3) no
C20 C22 C23 115.2(3) no
C22 C23 C24 113.2(3) no
C23 C24 C25 120.2(4) no
C25 C24 C29 117.5(4) no
C23 C24 C29 122.3(4) no
C24 C25 C26 122.4(6) no
C25 C26 C27 119.2(6) no
C26 C27 C28 120.7(6) no
C27 C28 C29 119.6(6) no
C24 C29 C28 120.5(5) no
C10 C1 H1A 108.99 no
C10 C1 H1B 108.93 no
C2 C1 H1B 108.88 no
C2 C1 H1A 108.99 no
H1A C1 H1B 107.79 no
C1 C2 H2A 109.37 no
C1 C2 H2B 109.42 no
H2A C2 H2B 108.14 no
C3 C2 H2A 109.51 no
C3 C2 H2B 109.47 no
O3 C3 H3 107.78 no
C2 C3 H3 107.75 no
C4 C3 H3 107.68 no
C4 C5 H5 104.54 no
C10 C5 H5 104.48 no
C6 C5 H5 104.48 no
C7 C6 H6A 109.76 no
C5 C6 H6B 109.74 no
C5 C6 H6A 109.79 no
C7 C6 H6B 109.89 no
H6A C6 H6B 108.27 no
C6 C7 H7A 108.89 no
H7A C7 H7B 107.86 no
C6 C7 H7B 108.89 no
C8 C7 H7A 108.94 no
C8 C7 H7B 108.97 no
C9 C11 H11A 108.58 no
C9 C11 H11B 108.59 no
C12 C11 H11A 108.60 no
H11A C11 H11B 107.53 no
C12 C11 H11B 108.50 no
C13 C12 H12B 109.20 no
H12A C12 H12B 107.92 no
C11 C12 H12A 109.13 no
C13 C12 H12A 109.17 no
C11 C12 H12B 109.07 no
C14 C15 H15 123.77 no
C16 C15 H15 123.94 no
C15 C16 H16A 111.22 no
C15 C16 H16B 111.28 no
H16A C16 H16B 109.11 no
C17 C16 H16A 111.19 no
C17 C16 H16B 111.23 no
C13 C17 H17 106.43 no
C16 C17 H17 106.35 no
C20 C17 H17 106.28 no
C13 C18 H18A 109.51 no
H18A C18 H18C 109.54 no
H18B C18 H18C 109.36 no
C13 C18 H18B 109.50 no
C13 C18 H18C 109.52 no
H18A C18 H18B 109.40 no
C10 C19 H19A 109.52 no
C10 C19 H19B 109.51 no
C10 C19 H19C 109.47 no
H19B C19 H19C 109.45 no
H19A C19 H19B 109.50 no
H19A C19 H19C 109.38 no
C17 C20 H20 107.23 no
C21 C20 H20 107.17 no
C22 C20 H20 107.08 no
C20 C21 H21A 109.51 no
H21A C21 H21C 109.44 no
H21B C21 H21C 109.50 no
H21A C21 H21B 109.41 no
C20 C21 H21B 109.48 no
C20 C21 H21C 109.49 no
C20 C22 H22A 108.40 no
C20 C22 H22B 108.45 no
C23 C22 H22A 108.51 no
C23 C22 H22B 108.51 no
H22A C22 H22B 107.53 no
C24 C23 H23A 109.01 no
H23A C23 H23B 107.81 no
C22 C23 H23B 108.91 no
C24 C23 H23B 108.89 no
C22 C23 H23A 108.87 no
C24 C25 H25 118.79 no
C26 C25 H25 118.80 no
C27 C26 H26 120.42 no
C25 C26 H26 120.36 no
C28 C27 H27 119.69 no
C26 C27 H27 119.64 no
C27 C28 H28 120.13 no
C29 C28 H28 120.23 no
C24 C29 H29 119.78 no
C28 C29 H29 119.72 no
C4 C41 H41C 109.52 no
H41A C41 H41C 109.43 no
H41B C41 H41C 109.46 no
H41A C41 H41B 109.43 no
C4 C41 H41A 109.51 no
C4 C41 H41B 109.48 no
H42A C42 H42B 109.40 no
H42A C42 H42C 109.46 no
H42B C42 H42C 109.55 no
C4 C42 H42C 109.49 no
C4 C42 H42A 109.47 no
C4 C42 H42B 109.47 no
C2A C1A C10A 113.0(2) no
C1A C2A C3A 112.2(2) no
O3A C3A C2A 110.9(2) no
O3A C3A C4A 111.5(2) no
C2A C3A C4A 113.3(2) no
C3A C4A C42A 111.3(2) no
C5A C4A C42A 114.6(2) no
C41A C4A C42A 107.5(2) no
C5A C4A C41A 108.1(2) no
C3A C4A C5A 107.9(2) no
C3A C4A C41A 107.1(2) no
C6A C5A C10A 110.2(2) no
C4A C5A C6A 114.0(2) no
C4A C5A C10A 116.8(2) no
C5A C6A C7A 110.8(2) no
C6A C7A C8A 113.22(19) no
C7A C8A C9A 122.6(2) no
C7A C8A C14A 116.3(2) no
C9A C8A C14A 121.1(2) no
C10A C9A C11A 116.16(19) no
C8A C9A C10A 123.1(2) no
C8A C9A C11A 120.5(2) no
C1A C10A C5A 107.0(2) no
C1A C10A C9A 112.4(2) no
C1A C10A C19A 108.6(2) no
C5A C10A C9A 108.44(18) no
C9A C10A C19A 105.9(2) no
C5A C10A C19A 114.6(2) no
C9A C11A C12A 115.43(19) no
C11A C12A C13A 112.4(2) no
C12A C13A C17A 114.9(2) no
C14A C13A C18A 108.4(2) no
C12A C13A C18A 111.1(2) no
C14A C13A C17A 102.19(18) no
C12A C13A C14A 107.0(2) no
C17A C13A C18A 112.5(2) no
C13A C14A C15A 110.6(2) no
C8A C14A C13A 119.4(2) no
C8A C14A C15A 129.8(2) no
C14A C15A C16A 112.4(2) no
C15A C16A C17A 103.1(2) no
C13A C17A C16A 103.8(2) no
C16A C17A C20A 114.1(2) no
C13A C17A C20A 118.2(2) no
C21A C20A C22A 110.7(2) no
C17A C20A C22A 112.8(2) no
C17A C20A C21A 112.6(2) no
C20A C22A C23A 115.5(3) no
C22A C23A C24A 112.2(3) no
C23A C24A C25A 121.7(3) no
C23A C24A C29A 121.0(3) no
C25A C24A C29A 117.3(3) no
C24A C25A C26A 119.9(4) no
C25A C26A C27A 120.1(5) no
C26A C27A C28A 120.5(6) no
C27A C28A C29A 120.4(5) no
C24A C29A C28A 121.9(4) no
C2A C1A H1C 108.95 no
C2A C1A H1D 109.03 no
C10A C1A H1C 109.01 no
C10A C1A H1D 108.93 no
H1C C1A H1D 107.75 no
C1A C2A H2C 109.18 no
C1A C2A H2D 109.09 no
C3A C2A H2C 109.11 no
C3A C2A H2D 109.22 no
H2C C2A H2D 107.94 no
O3A C3A H3A 106.92 no
C2A C3A H3A 106.90 no
C4A C3A H3A 106.93 no
C4A C5A H5A 104.93 no
C6A C5A H5A 104.89 no
C10A C5A H5A 104.83 no
C5A C6A H61A 109.46 no
C5A C6A H62A 109.43 no
C7A C6A H61A 109.55 no
C7A C6A H62A 109.58 no
H61A C6A H62A 108.01 no
C6A C7A H71A 109.02 no
C6A C7A H72A 108.90 no
C8A C7A H71A 108.89 no
C8A C7A H72A 108.95 no
H71A C7A H72A 107.72 no
C9A C11A H11C 108.48 no
C9A C11A H11D 108.41 no
C12A C11A H11C 108.40 no
C12A C11A H11D 108.40 no
H11C C11A H11D 107.46 no
C11A C12A H12C 109.10 no
C11A C12A H12D 109.08 no
C13A C12A H12C 109.15 no
C13A C12A H12D 109.06 no
H12C C12A H12D 107.92 no
C14A C15A H15A 123.75 no
C16A C15A H15A 123.89 no
C15A C16A H16C 111.10 no
C15A C16A H16D 111.21 no
C17A C16A H16C 111.10 no
C17A C16A H16D 111.16 no
H16C C16A H16D 109.10 no
C13A C17A H17A 106.68 no
C16A C17A H17A 106.68 no
C20A C17A H17A 106.69 no
C13A C18A H18D 109.48 no
C13A C18A H18E 109.45 no
C13A C18A H18F 109.47 no
H18D C18A H18E 109.44 no
H18D C18A H18F 109.45 no
H18E C18A H18F 109.53 no
C10A C19A H19D 109.43 no
C10A C19A H19E 109.41 no
C10A C19A H19F 109.49 no
H19D C19A H19E 109.50 no
H19D C19A H19F 109.52 no
H19E C19A H19F 109.47 no
C17A C20A H20A 106.84 no
C21A C20A H20A 106.78 no
C22A C20A H20A 106.72 no
C20A C21A H21D 109.48 no
C20A C21A H21E 109.47 no
C20A C21A H21F 109.45 no
H21D C21A H21E 109.51 no
H21D C21A H21F 109.54 no
H21E C21A H21F 109.37 no
C20A C22A H22C 108.38 no
C20A C22A H22D 108.48 no
C23A C22A H22C 108.40 no
C23A C22A H22D 108.38 no
H22C C22A H22D 107.41 no
C22A C23A H23C 109.11 no
C22A C23A H23D 109.11 no
C24A C23A H23C 109.24 no
C24A C23A H23D 109.26 no
H23C C23A H23D 107.82 no
C24A C25A H25A 120.13 no
C26A C25A H25A 119.98 no
C25A C26A H26A 119.82 no
C27A C26A H26A 120.11 no
C26A C27A H27A 119.75 no
C28A C27A H27A 119.75 no
C27A C28A H28A 119.87 no
C29A C28A H28A 119.78 no
C24A C29A H29A 119.10 no
C28A C29A H29A 119.01 no
C4A C41A H41D 109.47 no
C4A C41A H41E 109.43 no
C4A C41A H41F 109.48 no
H41D C41A H41E 109.56 no
H41D C41A H41F 109.44 no
H41E C41A H41F 109.43 no
C4A C42A H42D 109.51 no
C4A C42A H42E 109.48 no
C4A C42A H42F 109.45 no
H42D C42A H42E 109.40 no
H42D C42A H42F 109.46 no
H42E C42A H42F 109.52 no

loop_
_geom_bond_atom_site_label_1
_geom_bond_atom_site_label_2
_geom_bond_site_symmetry_1
_geom_bond_site_symmetry_2
_geom_bond_distance
_geom_bond_publ_flag
O3 C3 . . 1.438(3) no
O3 H31A . . .9617 no
O3 H31C . . .9604 no
O3A C3A . . 1.434(3) no
O3A H32A . . .9604 no
O3A H32C . . .9604 no
C1 C2 . . 1.519(4) no
C1 C10 . . 1.528(4) no
C2 C3 . . 1.507(4) no
C3 C4 . . 1.513(4) no
C4 C42 . . 1.524(4) no
C4 C41 . . 1.526(5) no
C4 C5 . . 1.547(4) no
C5 C10 . . 1.544(3) no
C5 C6 . . 1.510(4) no
C6 C7 . . 1.520(4) no
C7 C8 . . 1.488(4) no
C8 C14 . . 1.465(4) no
C8 C9 . . 1.340(3) no
C9 C11 . . 1.514(3) no
C9 C10 . . 1.537(4) no
C10 C19 . . 1.529(4) no
C11 C12 . . 1.518(4) no
C12 C13 . . 1.519(4) no
C13 C17 . . 1.555(4) no
C13 C14 . . 1.503(3) no
C13 C18 . . 1.515(5) no
C14 C15 . . 1.326(4) no
C15 C16 . . 1.498(5) no
C16 C17 . . 1.528(4) no
C17 C20 . . 1.518(4) no
C20 C22 . . 1.537(4) no
C20 C21 . . 1.514(4) no
C22 C23 . . 1.508(5) no
C23 C24 . . 1.509(5) no
C24 C29 . . 1.358(7) no
C24 C25 . . 1.361(6) no
C25 C26 . . 1.383(7) no
C26 C27 . . 1.337(12) no
C27 C28 . . 1.351(10) no
C28 C29 . . 1.408(7) no
C1 H1A . . .9697 no
C1 H1B . . .9698 no
C2 H2A . . .9689 no
C2 H2B . . .9693 no
C3 H3 . . .9805 no
C5 H5 . . .9808 no
C6 H6B . . .9700 no
C6 H6A . . .9700 no
C7 H7A . . .9703 no
C7 H7B . . .9691 no
C11 H11B . . .9703 no
C11 H11A . . .9700 no
C12 H12B . . .9700 no
C12 H12A . . .9698 no
C15 H15 . . .9303 no
C16 H16A . . .9696 no
C16 H16B . . .9698 no
C17 H17 . . .9804 no
C18 H18C . . .9600 no
C18 H18B . . .9597 no
C18 H18A . . .9599 no
C19 H19B . . .9598 no
C19 H19A . . .9595 no
C19 H19C . . .9582 no
C20 H20 . . .9799 no
C21 H21A . . .9593 no
C21 H21B . . .9608 no
C21 H21C . . .9596 no
C22 H22B . . .9702 no
C22 H22A . . .9690 no
C23 H23B . . .9692 no
C23 H23A . . .9699 no
C25 H25 . . .9302 no
C26 H26 . . .9293 no
C27 H27 . . .9298 no
C28 H28 . . .9297 no
C29 H29 . . .9299 no
C41 H41A . . .9597 no
C41 H41B . . .9605 no
C41 H41C . . .9596 no
C42 H42A . . .9596 no
C42 H42B . . .9598 no
C42 H42C . . .9596 no
C1A C2A . . 1.527(4) no
C1A C10A . . 1.522(4) no
C2A C3A . . 1.501(4) no
C3A C4A . . 1.526(4) no
C4A C42A . . 1.518(5) no
C4A C41A . . 1.528(4) no
C4A C5A . . 1.565(4) no
C5A C10A . . 1.551(3) no
C5A C6A . . 1.507(4) no
C6A C7A . . 1.517(4) no
C7A C8A . . 1.506(3) no
C8A C14A . . 1.461(4) no
C8A C9A . . 1.336(3) no
C9A C11A . . 1.510(3) no
C9A C10A . . 1.535(4) no
C10A C19A . . 1.524(4) no
C11A C12A . . 1.524(4) no
C12A C13A . . 1.510(4) no
C13A C17A . . 1.561(3) no
C13A C14A . . 1.508(3) no
C13A C18A . . 1.514(4) no
C14A C15A . . 1.326(3) no
C15A C16A . . 1.497(4) no
C16A C17A . . 1.524(4) no
C17A C20A . . 1.531(4) no
C20A C21A . . 1.516(4) no
C20A C22A . . 1.533(4) no
C22A C23A . . 1.505(5) no
C23A C24A . . 1.509(5) no
C24A C29A . . 1.379(5) no
C24A C25A . . 1.348(5) no
C25A C26A . . 1.409(8) no
C26A C27A . . 1.347(9) no
C27A C28A . . 1.308(10) no
C28A C29A . . 1.366(6) no
C1A H1C . . .9699 no
C1A H1D . . .9708 no
C2A H2C . . .9703 no
C2A H2D . . .9686 no
C3A H3A . . .9801 no
C5A H5A . . .9806 no
C6A H61A . . .9703 no
C6A H62A . . .9699 no
C7A H71A . . .9703 no
C7A H72A . . .9706 no
C11A H11C . . .9691 no
C11A H11D . . .9701 no
C12A H12C . . .9693 no
C12A H12D . . .9705 no
C15A H15A . . .9301 no
C16A H16C . . .9697 no
C16A H16D . . .9698 no
C17A H17A . . .9793 no
C18A H18D . . .9598 no
C18A H18E . . .9599 no
C18A H18F . . .9594 no
C19A H19D . . .9585 no
C19A H19E . . .9608 no
C19A H19F . . .9597 no
C20A H20A . . .9799 no
C21A H21D . . .9610 no
C21A H21E . . .9600 no
C21A H21F . . .9611 no
C22A H22C . . .9700 no
C22A H22D . . .9694 no
C23A H23C . . .9697 no
C23A H23D . . .9709 no
C25A H25A . . .9291 no
C26A H26A . . .9296 no
C27A H27A . . .9301 no
C28A H28A . . .9292 no
C29A H29A . . .9295 no
C41A H41D . . .9593 no
C41A H41E . . .9603 no
C41A H41F . . .9598 no
C42A H42D . . .9599 no
C42A H42E . . .9597 no
C42A H42F . . .9599 no

loop_
_geom_contact_atom_site_label_1
_geom_contact_atom_site_label_2
_geom_contact_distance
_geom_contact_site_symmetry_2
_geom_contact_publ_flag
O3 O3A 2.890(3) 1_545 no
O3 C28 3.405(6) 2_645 no
O3 C27 3.255(6) 2_645 no
O3A C27A 3.401(5) 2_546 no
O3A O3 2.890(3) 1_565 no
O3 H32A 1.9561 1_545 no
O3 H42B 2.5912 . no
O3 H41B 2.9021 . no
O3 H2C 2.8860 1_545 no
O3 H41A 2.6250 . no
O3A H42E 2.6400 . no
O3A H41D 2.5239 . no
O3A H26 2.8622 2_555 no
O3A H31C 2.0619 1_565 no
C3 C28 3.446(6) 2_645 no
C9 C18 3.465(4) . no
C9A C18A 3.387(4) . no
C12 C21 3.375(4) . no
C12A C21A 3.395(4) . no
C16 C23 3.598(5) . no
C18 C9 3.465(4) . no
C18 C21 3.454(5) . no
C18A C21A 3.475(5) . no
C18A C9A 3.387(4) . no
C19 C41 3.229(5) . no
C19A C42A 3.227(4) . no
C21 C12 3.375(4) . no
C21 C18 3.454(5) . no
C21A C12A 3.395(4) . no
C21A C18A 3.475(5) . no
C23 C16 3.598(5) . no
C27 O3 3.255(6) 2_655 no
C27A O3A 3.401(5) 2_556 no
C28 O3 3.405(6) 2_655 no
C28 C3 3.446(6) 2_655 no
C41 C19 3.229(5) . no
C42A C19A 3.227(4) . no
C1 H11B 2.5259 . no
C1A H11D 2.5678 . no
C2 H19C 2.6992 . no
C2 H32A 3.0142 1_545 no
C2 H41B 2.7720 . no
C2A H42F 2.8057 . no
C2A H19D 2.6826 . no
C3 H32A 2.9696 1_545 no
C3A H31C 3.0448 1_565 no
C4 H19C 3.0404 . no
C4A H19D 3.0389 . no
C6 H41C 2.7788 . no
C6 H19B 2.7551 . no
C6 H42C 2.7450 . no
C6A H41E 2.8109 . no
C6A H42D 2.7117 . no
C6A H19F 2.7292 . no
C7 H11A 3.0879 1_655 no
C7 H15 2.7540 . no
C7A H15A 2.7902 . no
C8 H5 2.7899 . no
C8 H12B 3.0920 . no
C8 H18B 2.8991 . no
C8A H5A 2.8492 . no
C8A H18D 2.8515 . no
C9 H18B 2.9770 . no
C9 H6B 3.0532 . no
C9A H62A 3.0996 . no
C9A H18D 2.8714 . no
C11 H19A 2.7619 . no
C11 H1A 2.7052 . no
C11 H18B 2.7212 . no
C11 H7B 3.0574 1_455 no
C11 H1B 3.0333 . no
C11A H18D 2.6922 . no
C11A H19E 2.7731 . no
C11A H1C 3.0062 . no
C11A H1D 2.6863 . no
C12 H21A 3.0061 . no
C12A H21D 2.9200 . no
C12A H18E 2.9841 2_646 no
C13 H21A 2.9185 . no
C13A H21D 2.8862 . no
C15 H18A 3.0150 . no
C15 H7B 3.0210 . no
C15 H7A 2.7912 . no
C15A H71A 2.7867 . no
C15A H72A 3.0828 . no
C15A H12C 3.0465 2_556 no
C15A H18F 3.0405 . no
C15A H18F 3.0994 2_546 no
C16 H22B 2.6806 . no
C16 H18A 2.8830 . no
C16A H22D 2.6318 . no
C16A H18F 2.9147 . no
C17 H23B 2.8273 . no
C17A H23D 2.8071 . no
C18 H21A 2.9237 . no
C18 H21B 3.0429 2_555 no
C18 H20 2.7532 . no
C18 H11A 2.8199 . no
C18A H20A 2.6453 . no
C18A H21D 2.9553 . no
C18A H11C 2.8604 . no
C18A H12D 3.0542 2_656 no
C19 H41B 2.7592 . no
C19 H11A 2.9177 . no
C19 H6B 2.7327 . no
C19 H2A 2.7899 . no
C19A H42F 2.7305 . no
C19A H11C 2.8690 . no
C19A H2C 2.7792 . no
C19A H62A 2.7316 . no
C20 H18C 2.9065 . no
C20 H18A 3.0031 . no
C20A H18E 2.8342 . no
C20A H18F 2.9861 . no
C21 H23A 2.7231 . no
C21 H18C 2.9464 . no
C21 H12A 2.8291 . no
C21 H16A 3.0631 1_455 no
C21A H18E 2.9505 . no
C21A H23C 2.7561 . no
C21A H12D 2.8433 . no
C22 H16B 3.0534 . no
C22 H16A 2.9227 . no
C22A H16D 2.9721 . no
C22A H16C 2.9461 . no
C23 H21B 2.8994 . no
C23 H17 2.6965 . no
C23 H7A 3.0744 2_645 no
C23A H62A 2.8652 2_546 no
C23A H17A 2.8420 . no
C23A H21E 2.8469 . no
C24 H6B 3.0057 2_645 no
C24 H3 3.0986 2_655 no
C24A H62A 2.9164 2_546 no
C25 H22A 2.9433 . no
C25A H3A 2.9590 2_556 no
C25A H19F 2.9038 2_546 no
C25A H22D 3.0680 . no
C26 H28A 3.0388 1_544 no
C26 H41D 3.0318 2_545 no
C26A H3A 2.9565 2_556 no
C26A H32C 2.9855 2_556 no
C27 H3 3.0428 2_655 no
C27 H31C 2.8044 2_655 no
C27A H32C 2.6537 2_556 no
C28 H19B 2.9188 2_645 no
C28 H3 2.7530 2_655 no
C28 H31C 2.8234 2_655 no
C28A H26 3.0926 1_566 no
C29 H6B 2.8876 2_645 no
C29 H19B 2.9169 2_645 no
C29 H3 2.7866 2_655 no
C29A H42D 3.0499 2_546 no
C41 H6B 3.0435 . no
C41 H2A 2.8668 . no
C41 H31A 2.4872 . no
C41 H19C 2.7080 . no
C41A H61A 2.5904 . no
C42 H6A 2.5663 . no
C42A H32A 2.6323 . no
C42A H62A 2.9424 . no
C42A H19D 2.7178 . no
C42A H31A 2.7848 1_565 no
C42A H2C 2.8914 . no
H1A H19A 2.4769 . no
H1A C11 2.7052 . no
H1A H11B 2.1082 . no
H1B C11 3.0333 . no
H1B H5 2.4370 . no
H1B H11B 2.4895 . no
H1B H3 2.5197 . no
H1C C11A 3.0062 . no
H1C H3A 2.5350 . no
H1C H21F 2.5821 2_646 no
H1C H5A 2.4558 . no
H1C H11D 2.4542 . no
H1D C11A 2.6863 . no
H1D H11D 2.2094 . no
H1D H19E 2.4768 . no
H2A H41B 2.2343 . no
H2A C19 2.7899 . no
H2A C41 2.8668 . no
H2A H19C 2.1504 . no
H2A H31A 2.3870 . no
H2B H31C 2.3180 . no
H2B H32A 2.5698 1_545 no
H2C C42A 2.8914 . no
H2C O3 2.8860 1_565 no
H2C C19A 2.7792 . no
H2C H32A 2.3867 . no
H2C H42F 2.2758 . no
H2C H19D 2.1314 . no
H2C H31A 2.5767 1_565 no
H2D H32C 2.4621 . no
H3 C27 3.0428 2_645 no
H3 C24 3.0986 2_645 no
H3 H1B 2.5197 . no
H3 H5 2.4030 . no
H3 H42A 2.3789 . no
H3 C29 2.7866 2_645 no
H3 C28 2.7530 2_645 no
H3A H5A 2.4579 . no
H3A H1C 2.5350 . no
H3A H41F 2.4294 . no
H3A C25A 2.9590 2_546 no
H3A C26A 2.9565 2_546 no
H5 H7B 2.4460 . no
H5 H42A 2.2625 . no
H5 H1B 2.4370 . no
H5 H3 2.4030 . no
H5 C8 2.7899 . no
H5A H3A 2.4579 . no
H5A H41F 2.2563 . no
H5A C8A 2.8492 . no
H5A H1C 2.4558 . no
H5A H22D 2.5382 2_546 no
H5A H72A 2.5167 . no
H6A H19A 2.5871 1_655 no
H6A C42 2.5663 . no
H6A H42C 2.0682 . no
H6B C19 2.7327 . no
H6B C41 3.0435 . no
H6B C9 3.0532 . no
H6B H41C 2.4618 . no
H6B C24 3.0057 2_655 no
H6B H19B 2.1311 . no
H6B C29 2.8876 2_655 no
H7A C23 3.0744 2_655 no
H7A H15 2.4372 . no
H7A C15 2.7912 . no
H7B C11 3.0574 1_655 no
H7B H11A 2.4808 1_655 no
H7B C15 3.0210 . no
H7B H5 2.4460 . no
H11A H19A 2.2929 . no
H11A C19 2.9177 . no
H11A C7 3.0879 1_455 no
H11A C18 2.8199 . no
H11A H7B 2.4808 1_455 no
H11A H18B 2.3448 . no
H11B H1B 2.4895 . no
H11B H1A 2.1082 . no
H11B C1 2.5259 . no
H11C H18D 2.3738 . no
H11C H19E 2.2322 . no
H11C C19A 2.8690 . no
H11C C18A 2.8604 . no
H11D H1C 2.4542 . no
H11D C1A 2.5678 . no
H11D H1D 2.2094 . no
H12A C21 2.8291 . no
H12A H21A 2.3306 . no
H12A H15 2.5852 1_455 no
H12A H18C 2.4656 . no
H12B H16B 2.5417 2_645 no
H12B H17 2.3347 . no
H12B C8 3.0920 . no
H12C H17A 2.3359 . no
H12C H16D 2.5087 2_546 no
H12C C15A 3.0465 2_546 no
H12D H18E 2.4763 . no
H12D H21D 2.2275 . no
H12D C18A 3.0542 2_646 no
H12D C21A 2.8433 . no
H15 C7 2.7540 . no
H15 H7A 2.4372 . no
H15 H12A 2.5852 1_655 no
H15A H71A 2.4499 . no
H15A C7A 2.7902 . no
H16A H23B 2.5943 . no
H16A C21 3.0631 1_655 no
H16A C22 2.9227 . no
H16A H21A 2.5762 1_655 no
H16A H22B 2.4751 . no
H16B H20 2.4712 . no
H16B H22B 2.5509 . no
H16B H12B 2.5417 2_655 no
H16B C22 3.0534 . no
H16C C22A 2.9461 . no
H16C H21D 2.5558 1_455 no
H16C H22D 2.4911 . no
H16D H12C 2.5087 2_556 no
H16D H20A 2.5408 . no
H16D H22D 2.4238 . no
H16D C22A 2.9721 . no
H17 H21B 2.5066 . no
H17 C23 2.6965 . no
H17 H12B 2.3347 . no
H17 H23B 2.2939 . no
H17A C23A 2.8420 . no
H17A H23D 2.3156 . no
H17A H12C 2.3359 . no
H17A H21E 2.4905 . no
H18A C15 3.0150 . no
H18A H20 2.4866 . no
H18A C20 3.0031 . no
H18A C16 2.8830 . no
H18B C11 2.7212 . no
H18B C9 2.9770 . no
H18B C8 2.8991 . no
H18B H11A 2.3448 . no
H18C C20 2.9065 . no
H18C C21 2.9464 . no
H18C H21A 2.2444 . no
H18C H12A 2.4656 . no
H18C H20 2.5853 . no
H18D C8A 2.8515 . no
H18D C9A 2.8714 . no
H18D C11A 2.6922 . no
H18D H11C 2.3738 . no
H18E C12A 2.9841 2_656 no
H18E H21D 2.2865 . no
H18E C21A 2.9505 . no
H18E H12D 2.4763 . no
H18E C20A 2.8342 . no
H18E H20A 2.4267 . no
H18F C16A 2.9147 . no
H18F C20A 2.9861 . no
H18F C15A 3.0405 . no
H18F H20A 2.4206 . no
H18F C15A 3.0994 2_556 no
H19A H6A 2.5871 1_455 no
H19A C11 2.7619 . no
H19A H1A 2.4769 . no
H19A H11A 2.2929 . no
H19B C29 2.9169 2_655 no
H19B H6B 2.1311 . no
H19B C28 2.9188 2_655 no
H19B C6 2.7551 . no
H19C C2 2.6992 . no
H19C C4 3.0404 . no
H19C C41 2.7080 . no
H19C H2A 2.1504 . no
H19C H41B 2.0297 . no
H19D C2A 2.6826 . no
H19D C42A 2.7178 . no
H19D H2C 2.1314 . no
H19D C4A 3.0389 . no
H19D H42F 2.0158 . no
H19E H1D 2.4768 . no
H19E H11C 2.2322 . no
H19E C11A 2.7731 . no
H19F H62A 2.1235 . no
H19F C6A 2.7292 . no
H19F C25A 2.9038 2_556 no
H20 H18C 2.5853 . no
H20 H18A 2.4866 . no
H20 C18 2.7532 . no
H20 H16B 2.4712 . no
H20A H16D 2.5408 . no
H20A C18A 2.6453 . no
H20A H18F 2.4206 . no
H20A H18E 2.4267 . no
H21A C13 2.9185 . no
H21A C12 3.0061 . no
H21A H12A 2.3306 . no
H21A H16A 2.5762 1_455 no
H21A H18C 2.2444 . no
H21A C18 2.9237 . no
H21B C23 2.8994 . no
H21B H17 2.5066 . no
H21B C18 3.0429 2_545 no
H21B H23A 2.2776 . no
H21C H22A 2.3391 . no
H21D C12A 2.9200 . no
H21D C13A 2.8862 . no
H21D C18A 2.9553 . no
H21D H12D 2.2275 . no
H21D H16C 2.5558 1_655 no
H21D H18E 2.2865 . no
H21E H23C 2.3213 . no
H21E H17A 2.4905 . no
H21E C23A 2.8469 . no
H21F H25A 2.5325 1_655 no
H21F H1C 2.5821 2_656 no
H21F H22C 2.4136 . no
H22A C25 2.9433 . no
H22A H21C 2.3391 . no
H22B H16A 2.4751 . no
H22B H16B 2.5509 . no
H22B C16 2.6806 . no
H22C H21F 2.4136 . no
H22D C25A 3.0680 . no
H22D C16A 2.6318 . no
H22D H5A 2.5382 2_556 no
H22D H16C 2.4911 . no
H22D H16D 2.4238 . no
H23A C21 2.7231 . no
H23A H25 2.4716 . no
H23A H21B 2.2776 . no
H23B H29 2.4129 . no
H23B H17 2.2939 . no
H23B C17 2.8273 . no
H23B H16A 2.5943 . no
H23C H21E 2.3213 . no
H23C H29A 2.4325 . no
H23C C21A 2.7561 . no
H23D H17A 2.3156 . no
H23D C17A 2.8071 . no
H23D H25A 2.4679 . no
H23D H62A 2.5534 2_546 no
H25 H23A 2.4716 . no
H25A H21F 2.5325 1_455 no
H25A H23D 2.4679 . no
H26 C28A 3.0926 1_544 no
H26 O3A 2.8622 2_545 no
H26 H41D 2.4941 2_545 no
H27A H32C 2.5239 2_556 no
H27A H41B 2.5060 2_556 no
H28 H32C 2.4950 2_645 no
H28A C26 3.0388 1_566 no
H29 H23B 2.4129 . no
H29A H23C 2.4325 . no
H31A C41 2.4872 . no
H31A C42A 2.7848 1_545 no
H31A H2C 2.5767 1_545 no
H31A H32A 2.0304 1_545 no
H31A H2A 2.3870 . no
H31A H41B 2.3786 . no
H31A H42F 2.1526 1_545 no
H31A H41A 2.1890 . no
H31C C3A 3.0448 1_545 no
H31C H2B 2.3180 . no
H31C O3A 2.0619 1_545 no
H31C H32C 2.2607 1_545 no
H31C C27 2.8044 2_645 no
H31C H32A 1.2092 1_545 no
H31C C28 2.8234 2_645 no
H32A C2 3.0142 1_565 no
H32A C3 2.9696 1_565 no
H32A H42F 2.5301 . no
H32A H2B 2.5698 1_565 no
H32A H2C 2.3867 . no
H32A C42A 2.6323 . no
H32A O3 1.9561 1_565 no
H32A H42E 2.3306 . no
H32A H31A 2.0305 1_565 no
H32A H31C 1.2092 1_565 no
H32C H31C 2.2607 1_565 no
H32C H27A 2.5239 2_546 no
H32C C26A 2.9855 2_546 no
H32C C27A 2.6537 2_546 no
H32C H2D 2.4621 . no
H32C H28 2.4950 2_655 no
H41A O3 2.6250 . no
H41A H31A 2.1890 . no
H41A H42B 2.4015 . no
H41B O3 2.9021 . no
H41B C2 2.7720 . no
H41B H19C 2.0297 . no
H41B H31A 2.3786 . no
H41B H27A 2.5060 2_546 no
H41B C19 2.7592 . no
H41B H2A 2.2343 . no
H41C C6 2.7788 . no
H41C H6B 2.4618 . no
H41C H42C 2.5581 . no
H41D O3A 2.5239 . no
H41D H26 2.4941 2_555 no
H41D H42E 2.4499 . no
H41D C26 3.0318 2_555 no
H41E H61A 2.1449 . no
H41E C6A 2.8109 . no
H41E H42D 2.4985 . no
H41F H5A 2.2563 . no
H41F H3A 2.4294 . no
H42A H5 2.2625 . no
H42A H3 2.3789 . no
H42B H42E 2.4375 1_645 no
H42B H41A 2.4015 . no
H42B O3 2.5912 . no
H42C H6A 2.0682 . no
H42C H41C 2.5581 . no
H42C C6 2.7450 . no
H42D C6A 2.7117 . no
H42D H41E 2.4985 . no
H42D H62A 2.3488 . no
H42D C29A 3.0499 2_556 no
H42E O3A 2.6400 . no
H42E H32A 2.3306 . no
H42E H41D 2.4499 . no
H42E H42B 2.4375 1_465 no
H42F C2A 2.8057 . no
H42F C19A 2.7305 . no
H42F H2C 2.2758 . no
H42F H19D 2.0158 . no
H42F H31A 2.1526 1_565 no
H42F H32A 2.5301 . no
H61A C41A 2.5904 . no
H61A H41E 2.1449 . no
H62A C9A 3.0996 . no
H62A C19A 2.7316 . no
H62A C42A 2.9424 . no
H62A H19F 2.1235 . no
H62A H42D 2.3488 . no
H62A C23A 2.8652 2_556 no
H62A C24A 2.9164 2_556 no
H62A H23D 2.5534 2_556 no
H71A C15A 2.7867 . no
H71A H15A 2.4499 . no
H72A C15A 3.0828 . no
H72A H5A 2.5167 . no

loop_
_geom_hbond_atom_site_label_D
_geom_hbond_atom_site_label_H
_geom_hbond_atom_site_label_A
_geom_hbond_site_symmetry_A
_geom_hbond_distance_DH
_geom_hbond_distance_HA
_geom_hbond_distance_DA
_geom_hbond_angle_DHA
_geom_hbond_publ_flag
O3 H31C O3A 1_545 .96 2.06 2.890(3) 143 yes
O3A H32A O3 1_565 .96 1.96 2.890(3) 164 yes
C41A H41D O3A . .9593 2.5239 2.933(4) 105.72 no
C42 H42B O3 . .9598 2.5912 2.962(4) 103.23 no
C42 H42B O3 . .9598 2.5912 2.962(4) 103.23 no

loop_
_geom_torsion_atom_site_label_1
_geom_torsion_atom_site_label_2
_geom_torsion_atom_site_label_3
_geom_torsion_atom_site_label_4
_geom_torsion
_geom_torsion_publ_flag
C2 C1 C10 C9 171.6(2) no
C2 C1 C10 C19 -70.9(3) no
C2 C1 C10 C5 53.4(3) no
C10 C1 C2 C3 -57.3(3) no
C1 C2 C3 O3 -178.0(3) no
C1 C2 C3 C4 57.4(3) no
O3 C3 C4 C42 68.8(3) no
C2 C3 C4 C42 -168.8(2) no
C2 C3 C4 C5 -53.2(3) no
O3 C3 C4 C41 -48.8(3) no
O3 C3 C4 C5 -175.5(2) no
C2 C3 C4 C41 73.5(3) no
C42 C4 C5 C6 -60.1(3) no
C41 C4 C5 C10 -70.2(3) no
C41 C4 C5 C6 60.9(3) no
C42 C4 C5 C10 168.8(3) no
C3 C4 C5 C6 -175.5(2) no
C3 C4 C5 C10 53.4(3) no
C4 C5 C6 C7 159.2(2) no
C4 C5 C10 C9 -173.8(2) no
C10 C5 C6 C7 -66.2(3) no
C4 C5 C10 C1 -53.7(3) no
C6 C5 C10 C9 52.9(3) no
C4 C5 C10 C19 66.6(3) no
C6 C5 C10 C1 173.0(2) no
C6 C5 C10 C19 -66.7(3) no
C5 C6 C7 C8 45.2(4) no
C6 C7 C8 C14 165.8(3) no
C6 C7 C8 C9 -14.7(5) no
C7 C8 C14 C13 -165.9(3) no
C14 C8 C9 C11 -1.8(4) no
C9 C8 C14 C15 -168.7(3) no
C7 C8 C14 C15 10.8(5) no
C9 C8 C14 C13 14.6(4) no
C7 C8 C9 C10 3.6(5) no
C7 C8 C9 C11 178.7(3) no
C14 C8 C9 C10 -176.9(3) no
C11 C9 C10 C1 45.1(3) no
C8 C9 C10 C19 102.0(3) no
C8 C9 C11 C12 18.0(4) no
C11 C9 C10 C5 162.2(3) no
C11 C9 C10 C19 -73.3(3) no
C8 C9 C10 C5 -22.5(4) no
C10 C9 C11 C12 -166.6(3) no
C8 C9 C10 C1 -139.6(3) no
C9 C11 C12 C13 -45.8(4) no
C11 C12 C13 C18 -63.4(3) no
C11 C12 C13 C14 54.6(3) no
C11 C12 C13 C17 167.2(2) no
C12 C13 C14 C15 142.2(3) no
C12 C13 C14 C8 -40.5(3) no
C18 C13 C14 C15 -97.8(3) no
C17 C13 C14 C8 -161.7(3) no
C18 C13 C17 C20 -40.7(3) no
C14 C13 C17 C16 -28.6(3) no
C12 C13 C17 C16 -144.3(3) no
C12 C13 C17 C20 88.0(3) no
C18 C13 C14 C8 79.5(3) no
C18 C13 C17 C16 87.0(3) no
C14 C13 C17 C20 -156.3(3) no
C17 C13 C14 C15 21.1(3) no
C13 C14 C15 C16 -4.5(4) no
C8 C14 C15 C16 178.5(3) no
C14 C15 C16 C17 -14.5(4) no
C15 C16 C17 C13 26.3(4) no
C15 C16 C17 C20 157.8(3) no
C13 C17 C20 C21 -56.0(4) no
C16 C17 C20 C22 56.1(4) no
C13 C17 C20 C22 179.2(3) no
C16 C17 C20 C21 -179.1(3) no
C21 C20 C22 C23 -67.7(4) no
C17 C20 C22 C23 59.0(4) no
C20 C22 C23 C24 168.7(3) no
C22 C23 C24 C29 99.7(5) no
C22 C23 C24 C25 -80.7(5) no
C23 C24 C29 C28 179.8(4) no
C25 C24 C29 C28 .2(6) no
C23 C24 C25 C26 179.8(4) no
C29 C24 C25 C26 -.6(7) no
C24 C25 C26 C27 1.5(8) no
C25 C26 C27 C28 -2.0(8) no
C26 C27 C28 C29 1.6(8) no
C27 C28 C29 C24 -.7(7) no
C10A C1A C2A C3A -57.6(4) no
C2A C1A C10A C19A -70.5(3) no
C2A C1A C10A C5A 53.7(3) no
C2A C1A C10A C9A 172.7(2) no
C1A C2A C3A O3A -177.6(2) no
C1A C2A C3A C4A 56.1(4) no
C2A C3A C4A C42A 75.0(3) no
O3A C3A C4A C41A 66.3(3) no
O3A C3A C4A C5A -177.5(2) no
C2A C3A C4A C41A -167.8(2) no
O3A C3A C4A C42A -51.0(3) no
C2A C3A C4A C5A -51.5(3) no
C3A C4A C5A C6A -177.3(2) no
C41A C4A C5A C10A 168.0(3) no
C3A C4A C5A C10A 52.4(3) no
C41A C4A C5A C6A -61.7(3) no
C42A C4A C5A C6A 58.2(3) no
C42A C4A C5A C10A -72.1(3) no
C10A C5A C6A C7A -63.7(3) no
C4A C5A C6A C7A 162.8(2) no
C6A C5A C10A C19A -65.1(3) no
C6A C5A C10A C9A 53.0(3) no
C4A C5A C10A C9A -175.0(2) no
C4A C5A C10A C19A 67.0(3) no
C4A C5A C10A C1A -53.4(3) no
C6A C5A C10A C1A 174.5(2) no
C5A C6A C7A C8A 43.4(3) no
C6A C7A C8A C9A -16.3(4) no
C6A C7A C8A C14A 163.0(3) no
C7A C8A C9A C10A 8.7(5) no
C9A C8A C14A C15A -169.8(3) no
C7A C8A C9A C11A -177.7(3) no
C14A C8A C9A C10A -170.6(3) no
C14A C8A C9A C11A 3.0(4) no
C7A C8A C14A C13A -164.0(3) no
C7A C8A C14A C15A 10.8(5) no
C9A C8A C14A C13A 15.4(4) no
C8A C9A C11A C12A 10.4(4) no
C10A C9A C11A C12A -175.5(3) no
C8A C9A C10A C1A -144.7(3) no
C8A C9A C10A C5A -26.6(4) no
C8A C9A C10A C19A 96.9(3) no
C11A C9A C10A C1A 41.4(3) no
C11A C9A C10A C5A 159.5(3) no
C11A C9A C10A C19A -77.1(3) no
C9A C11A C12A C13A -41.3(4) no
C11A C12A C13A C17A 168.1(2) no
C11A C12A C13A C14A 55.4(3) no
C11A C12A C13A C18A -62.8(3) no
C17A C13A C14A C8A -165.2(3) no
C12A C13A C14A C8A -44.1(3) no
C12A C13A C14A C15A 140.2(3) no
C14A C13A C17A C20A -154.7(2) no
C18A C13A C17A C16A 88.7(3) no
C18A C13A C17A C20A -38.8(3) no
C17A C13A C14A C15A 19.1(3) no
C18A C13A C14A C8A 75.8(3) no
C18A C13A C14A C15A -99.9(3) no
C12A C13A C17A C16A -142.8(2) no
C12A C13A C17A C20A 89.8(3) no
C14A C13A C17A C16A -27.3(3) no
C8A C14A C15A C16A -177.8(3) no
C13A C14A C15A C16A -2.6(4) no
C14A C15A C16A C17A -15.4(4) no
C15A C16A C17A C13A 25.9(3) no
C15A C16A C17A C20A 155.9(3) no
C13A C17A C20A C22A 172.7(2) no
C13A C17A C20A C21A -61.2(3) no
C16A C17A C20A C22A 50.3(3) no
C16A C17A C20A C21A 176.4(3) no
C17A C20A C22A C23A 63.7(3) no
C21A C20A C22A C23A -63.5(4) no
C20A C22A C23A C24A -179.9(3) no
C22A C23A C24A C25A 87.5(4) no
C22A C23A C24A C29A -91.4(4) no
C23A C24A C25A C26A -178.5(4) no
C25A C24A C29A C28A -1.3(6) no
C29A C24A C25A C26A .4(5) no
C23A C24A C29A C28A 177.6(4) no
C24A C25A C26A C27A .8(7) no
C25A C26A C27A C28A -1.1(7) no
C26A C27A C28A C29A .2(8) no
C27A C28A C29A C24A 1.0(7) no
